data_7019153
loop_
_publ_author_name
'Wang, Kai-Yao'
'Zhou, Liu-Jiang'
'Feng, Mei-Ling'
'Huang, Xiao-Ying'

_publ_section_title
;
 Assembly of novel organic-decorated quaternary TM-Hg-Sb-Q compounds (TM =
 Mn, Fe, Co; Q = S, Se) by the combination of three types of metal
 coordination geometries.
;
_journal_issue 22
_journal_name_full 'Dalton transactions (Cambridge, England : 2003)'
_journal_page_first 6689
_journal_page_last 6695
_journal_paper_doi 10.1039/c2dt30366c
_journal_volume 41
_journal_year 2012
_chemical_formula_moiety 'C6 H18 Hg Mn N4 Sb2 Se5'
_chemical_formula_sum 'C6 H18 Hg Mn N4 Sb2 Se5'
_chemical_formula_weight 1040.07
_chemical_name_systematic
;
?
;
_space_group_IT_number 2
_symmetry_cell_setting triclinic
_symmetry_space_group_name_Hall '-P 1'
_symmetry_space_group_name_H-M 'P -1'
_atom_sites_solution_hydrogens geom
_atom_sites_solution_primary direct
_atom_sites_solution_secondary difmap
_audit_creation_method SHELXL-97
_cell_angle_alpha 69.403(6)
_cell_angle_beta 78.061(5)
_cell_angle_gamma 86.215(5)
_cell_formula_units_Z 2
_cell_length_a 7.5404(4)
_cell_length_b 10.8268(6)
_cell_length_c 12.5959(9)
_cell_measurement_reflns_used 2784
_cell_measurement_temperature 296(2)
_cell_measurement_theta_max 29.0130
_cell_measurement_theta_min 2.7555
_cell_volume 941.73(11)
_computing_cell_refinement 'CrysAlis CCD (Oxford Diffraction, 2006)'
_computing_data_collection 'CrysAlis CCD (Oxford Diffraction, 2006)'
_computing_data_reduction 'CrysAlis RED (Oxford Diffraction, 2006)'
_computing_molecular_graphics 'DIAMOND. Version 3.0. Crystal Impact'
_computing_publication_material 'Windows Word 2003'
_computing_structure_refinement 'SHELXL-97 (Sheldrick, 1997)'
_computing_structure_solution 'SHELXS-97 (Sheldrick, 1990)'
_diffrn_ambient_temperature 296(2)
_diffrn_detector_area_resol_mean 16.2083
_diffrn_measured_fraction_theta_full 0.988
_diffrn_measured_fraction_theta_max 0.988
_diffrn_measurement_device_type 'Xcalibur, Eos'
_diffrn_measurement_method '\w scans'
_diffrn_radiation_monochromator graphite
_diffrn_radiation_source 'fine-focus sealed tube'
_diffrn_radiation_type MoK\a
_diffrn_radiation_wavelength 0.71073
_diffrn_reflns_av_R_equivalents 0.0390
_diffrn_reflns_av_sigmaI/netI 0.0630
_diffrn_reflns_limit_h_max 8
_diffrn_reflns_limit_h_min -9
_diffrn_reflns_limit_k_max 13
_diffrn_reflns_limit_k_min -12
_diffrn_reflns_limit_l_max 15
_diffrn_reflns_limit_l_min -15
_diffrn_reflns_number 7963
_diffrn_reflns_theta_full 26.75
_diffrn_reflns_theta_max 26.75
_diffrn_reflns_theta_min 2.76
_exptl_absorpt_coefficient_mu 21.273
_exptl_absorpt_correction_T_max 1.00000
_exptl_absorpt_correction_T_min 0.49477
_exptl_absorpt_correction_type multi-scan
_exptl_absorpt_process_details 'CrysAlis CCD; Oxford, 2006'
_exptl_crystal_colour red
_exptl_crystal_density_diffrn 3.668
_exptl_crystal_density_method 'not measured'
_exptl_crystal_description plate
_exptl_crystal_F_000 918
_exptl_crystal_size_max 0.27
_exptl_crystal_size_mid 0.14
_exptl_crystal_size_min 0.07
_refine_diff_density_max 1.051
_refine_diff_density_min -2.878
_refine_diff_density_rms 0.325
_refine_ls_extinction_method none
_refine_ls_goodness_of_fit_ref 1.084
_refine_ls_hydrogen_treatment constr
_refine_ls_matrix_type full
_refine_ls_number_parameters 172
_refine_ls_number_reflns 3974
_refine_ls_number_restraints 0
_refine_ls_restrained_S_all 1.084
_refine_ls_R_factor_all 0.0535
_refine_ls_R_factor_gt 0.0399
_refine_ls_shift/su_max 0.000
_refine_ls_shift/su_mean 0.000
_refine_ls_structure_factor_coef Fsqd
_refine_ls_weighting_details 'calc w=1/[\s^2^(Fo^2^)+(0.0377P)^2^+0.0000P] where P=(Fo^2^+2Fc^2^)/3'
_refine_ls_weighting_scheme calc
_refine_ls_wR_factor_gt 0.0891
_refine_ls_wR_factor_ref 0.0978
_reflns_number_gt 3269
_reflns_number_total 3974
_reflns_threshold_expression >2sigma(I)
_cod_data_source_file c2dt30366c.txt
_cod_data_source_block compound-2-KW3-43A
_cod_database_code 7019153

loop_
_symmetry_equiv_pos_as_xyz
'x, y, z'
'-x, -y, -z'

loop_
_atom_site_label
_atom_site_type_symbol
_atom_site_fract_x
_atom_site_fract_y
_atom_site_fract_z
_atom_site_U_iso_or_equiv
_atom_site_adp_type
_atom_site_occupancy
_atom_site_symmetry_multiplicity
_atom_site_calc_flag
_atom_site_refinement_flags
Hg1 Hg 0.33167(5) 0.15597(4) 0.28579(4) 0.03032(13) Uani 1 1 d .
Sb1 Sb 0.07097(9) 0.32463(6) 0.47141(6) 0.02124(16) Uani 1 1 d .
Sb2 Sb 0.20338(8) -0.07671(6) 0.62557(6) 0.01825(16) Uani 1 1 d .
Se1 Se 0.36179(12) 0.15009(9) 0.50678(9) 0.0185(2) Uani 1 1 d .
Se2 Se 0.25705(13) 0.49648(9) 0.49904(9) 0.0220(2) Uani 1 1 d .
Se3 Se 0.65869(13) 0.11588(9) 0.19460(9) 0.0216(2) Uani 1 1 d .
Se4 Se 0.09566(13) -0.01846(10) 0.30451(11) 0.0301(3) Uani 1 1 d .
Se5 Se 0.15857(15) 0.39192(10) 0.25178(10) 0.0296(3) Uani 1 1 d .
Mn1 Mn 0.2969(2) 0.37267(14) 0.71037(14) 0.0218(3) Uani 1 1 d .
N1 N 0.3599(13) 0.5452(8) 0.7488(8) 0.035(2) Uani 1 1 d .
H1A H 0.2965 0.6138 0.7095 0.041 Uiso 1 1 d R
H1D H 0.4787 0.5666 0.7244 0.041 Uiso 1 1 d R
N2 N 0.4987(11) 0.2193(8) 0.7253(8) 0.030(2) Uani 1 1 d .
H2A H 0.5873 0.2575 0.6646 0.036 Uiso 1 1 d R
H2D H 0.4587 0.1459 0.7169 0.036 Uiso 1 1 d R
N3 N 0.0249(11) 0.2802(9) 0.7836(8) 0.029(2) Uani 1 1 d .
H3A H 0.0007 0.2384 0.7369 0.035 Uiso 1 1 d R
H3D H -0.0590 0.3436 0.7837 0.035 Uiso 1 1 d R
N4 N 0.2905(10) 0.2875(7) 0.9114(7) 0.0195(18) Uani 1 1 d .
C1 C 0.3055(17) 0.5250(11) 0.8743(11) 0.039(3) Uani 1 1 d .
H1B H 0.3618 0.5920 0.8914 0.047 Uiso 1 1 calc R
H1C H 0.1750 0.5329 0.8948 0.047 Uiso 1 1 calc R
C2 C 0.3627(14) 0.3926(10) 0.9425(11) 0.034(3) Uani 1 1 d .
H2B H 0.3194 0.3770 1.0243 0.040 Uiso 1 1 calc R
H2C H 0.4941 0.3889 0.9284 0.040 Uiso 1 1 calc R
C3 C 0.5648(14) 0.1924(11) 0.8336(10) 0.032(3) Uani 1 1 d .
H3B H 0.6369 0.2666 0.8272 0.038 Uiso 1 1 calc R
H3C H 0.6412 0.1149 0.8470 0.038 Uiso 1 1 calc R
C4 C 0.4072(14) 0.1702(11) 0.9329(10) 0.031(3) Uani 1 1 d .
H4A H 0.3382 0.0936 0.9415 0.037 Uiso 1 1 calc R
H4B H 0.4507 0.1538 1.0039 0.037 Uiso 1 1 calc R
C5 C 0.0094(14) 0.1903(11) 0.9047(10) 0.034(3) Uani 1 1 d .
H5A H 0.0661 0.1068 0.9058 0.041 Uiso 1 1 calc R
H5B H -0.1176 0.1732 0.9405 0.041 Uiso 1 1 calc R
C6 C 0.0988(13) 0.2486(11) 0.9729(10) 0.033(3) Uani 1 1 d .
H6A H 0.0320 0.3254 0.9813 0.039 Uiso 1 1 calc R
H6B H 0.0980 0.1844 1.0495 0.039 Uiso 1 1 calc R

loop_
_atom_site_aniso_label
_atom_site_aniso_U_11
_atom_site_aniso_U_22
_atom_site_aniso_U_33
_atom_site_aniso_U_23
_atom_site_aniso_U_13
_atom_site_aniso_U_12
Hg1 0.0189(2) 0.0377(3) 0.0372(3) -0.0167(2) -0.00530(19) 0.00049(17)
Sb1 0.0209(3) 0.0231(3) 0.0193(4) -0.0062(3) -0.0052(3) 0.0003(3)
Sb2 0.0141(3) 0.0187(3) 0.0243(4) -0.0099(3) -0.0052(3) 0.0024(2)
Se1 0.0158(5) 0.0212(5) 0.0176(6) -0.0055(4) -0.0045(4) 0.0036(4)
Se2 0.0234(5) 0.0211(5) 0.0220(6) -0.0051(4) -0.0103(4) 0.0013(4)
Se3 0.0185(5) 0.0261(5) 0.0183(6) -0.0062(4) -0.0028(4) 0.0021(4)
Se4 0.0125(5) 0.0273(5) 0.0541(8) -0.0225(5) 0.0003(5) 0.0003(4)
Se5 0.0413(7) 0.0294(6) 0.0207(6) -0.0102(5) -0.0130(5) 0.0136(5)
Mn1 0.0235(8) 0.0227(8) 0.0208(9) -0.0062(7) -0.0096(7) -0.0004(6)
N1 0.047(6) 0.027(5) 0.025(6) -0.001(4) -0.012(5) -0.005(4)
N2 0.024(5) 0.033(5) 0.032(6) -0.017(4) 0.003(4) 0.004(4)
N3 0.022(5) 0.036(5) 0.031(6) -0.013(4) -0.010(4) 0.000(4)
N4 0.020(4) 0.023(4) 0.017(5) -0.010(4) -0.003(4) 0.001(3)
C1 0.055(8) 0.027(6) 0.042(8) -0.022(6) -0.007(6) -0.006(5)
C2 0.024(6) 0.042(7) 0.051(9) -0.033(6) -0.012(5) 0.001(5)
C3 0.026(6) 0.041(7) 0.039(8) -0.020(6) -0.022(5) 0.010(5)
C4 0.030(6) 0.041(6) 0.022(7) -0.009(5) -0.010(5) 0.002(5)
C5 0.023(6) 0.049(7) 0.030(7) -0.013(6) -0.002(5) -0.014(5)
C6 0.025(6) 0.042(7) 0.026(7) -0.008(5) 0.002(5) -0.004(5)

loop_
_atom_type_symbol
_atom_type_description
_atom_type_scat_dispersion_real
_atom_type_scat_dispersion_imag
_atom_type_scat_source
C C 0.0033 0.0016 'International Tables Vol C Tables 4.2.6.8 and 6.1.1.4'
H H 0.0000 0.0000 'International Tables Vol C Tables 4.2.6.8 and 6.1.1.4'
Mn Mn 0.3368 0.7283 'International Tables Vol C Tables 4.2.6.8 and 6.1.1.4'
Hg Hg -2.3894 9.2266 'International Tables Vol C Tables 4.2.6.8 and 6.1.1.4'
N N 0.0061 0.0033 'International Tables Vol C Tables 4.2.6.8 and 6.1.1.4'
Sb Sb -0.5866 1.5461 'International Tables Vol C Tables 4.2.6.8 and 6.1.1.4'
Se Se -0.0929 2.2259 'International Tables Vol C Tables 4.2.6.8 and 6.1.1.4'

loop_
_geom_angle_atom_site_label_1
_geom_angle_atom_site_label_2
_geom_angle_atom_site_label_3
_geom_angle
_geom_angle_site_symmetry_1
_geom_angle_site_symmetry_3
Se3 Hg1 Se4 115.00(3) . .
Se3 Hg1 Se5 127.34(4) . .
Se4 Hg1 Se5 107.67(4) . .
Se3 Hg1 Se1 103.23(3) . .
Se4 Hg1 Se1 110.12(4) . .
Se5 Hg1 Se1 89.02(3) . .
Se5 Sb1 Se2 98.89(4) . .
Se5 Sb1 Se1 93.03(4) . .
Se2 Sb1 Se1 88.74(3) . .
Se4 Sb2 Se3 97.31(4) 2_556 2_656
Se4 Sb2 Se1 95.49(4) 2_556 .
Se3 Sb2 Se1 95.45(4) 2_656 .
Sb2 Se1 Sb1 103.26(4) . .
Sb2 Se1 Hg1 97.55(3) . .
Sb1 Se1 Hg1 80.93(3) . .
Sb1 Se2 Mn1 99.87(5) . .
Hg1 Se3 Sb2 96.77(4) . 2_656
Sb2 Se4 Hg1 103.17(4) 2_556 .
Sb1 Se5 Hg1 87.32(4) . .
N2 Mn1 N1 116.9(3) . .
N2 Mn1 N3 109.0(3) . .
N1 Mn1 N3 119.1(3) . .
N2 Mn1 N4 77.5(3) . .
N1 Mn1 N4 76.6(3) . .
N3 Mn1 N4 76.6(3) . .
N2 Mn1 Se2 113.3(3) . .
N1 Mn1 Se2 97.4(2) . .
N3 Mn1 Se2 99.0(2) . .
N4 Mn1 Se2 169.14(19) . .
C1 N1 Mn1 112.0(6) . .
C1 N1 H1A 108.4 . .
Mn1 N1 H1A 107.3 . .
C1 N1 H1D 109.7 . .
Mn1 N1 H1D 111.5 . .
H1A N1 H1D 107.8 . .
C3 N2 Mn1 109.2(6) . .
C3 N2 H2A 109.5 . .
Mn1 N2 H2A 102.3 . .
C3 N2 H2D 114.1 . .
Mn1 N2 H2D 112.5 . .
H2A N2 H2D 108.6 . .
C5 N3 Mn1 112.2(6) . .
C5 N3 H3A 112.0 . .
Mn1 N3 H3A 108.3 . .
C5 N3 H3D 106.9 . .
Mn1 N3 H3D 109.4 . .
H3A N3 H3D 107.8 . .
C4 N4 C2 111.5(7) . .
C4 N4 C6 110.0(8) . .
C2 N4 C6 112.7(8) . .
C4 N4 Mn1 106.8(6) . .
C2 N4 Mn1 107.3(6) . .
C6 N4 Mn1 108.3(6) . .
C2 C1 N1 109.4(9) . .
C2 C1 H1B 109.8 . .
N1 C1 H1B 109.8 . .
C2 C1 H1C 109.8 . .
N1 C1 H1C 109.8 . .
H1B C1 H1C 108.2 . .
C1 C2 N4 111.3(9) . .
C1 C2 H2B 109.4 . .
N4 C2 H2B 109.4 . .
C1 C2 H2C 109.4 . .
N4 C2 H2C 109.4 . .
H2B C2 H2C 108.0 . .
N2 C3 C4 109.8(8) . .
N2 C3 H3B 109.7 . .
C4 C3 H3B 109.7 . .
N2 C3 H3C 109.7 . .
C4 C3 H3C 109.7 . .
H3B C3 H3C 108.2 . .
N4 C4 C3 109.5(9) . .
N4 C4 H4A 109.8 . .
C3 C4 H4A 109.8 . .
N4 C4 H4B 109.8 . .
C3 C4 H4B 109.8 . .
H4A C4 H4B 108.2 . .
N3 C5 C6 111.2(9) . .
N3 C5 H5A 109.4 . .
C6 C5 H5A 109.4 . .
N3 C5 H5B 109.4 . .
C6 C5 H5B 109.4 . .
H5A C5 H5B 108.0 . .
N4 C6 C5 109.6(9) . .
N4 C6 H6A 109.7 . .
C5 C6 H6A 109.7 . .
N4 C6 H6B 109.7 . .
C5 C6 H6B 109.7 . .
H6A C6 H6B 108.2 . .

loop_
_geom_bond_atom_site_label_1
_geom_bond_atom_site_label_2
_geom_bond_distance
_geom_bond_site_symmetry_2
Hg1 Se3 2.5740(10) .
Hg1 Se4 2.5973(11) .
Hg1 Se5 2.7266(11) .
Hg1 Se1 2.8175(11) .
Sb1 Se5 2.5515(13) .
Sb1 Se2 2.5601(11) .
Sb1 Se1 2.8006(11) .
Sb2 Se4 2.5361(11) 2_556
Sb2 Se3 2.5754(12) 2_656
Sb2 Se1 2.5996(12) .
Se2 Mn1 2.5960(19) .
Se3 Sb2 2.5754(12) 2_656
Se4 Sb2 2.5361(11) 2_556
Mn1 N2 2.162(8) .
Mn1 N1 2.191(8) .
Mn1 N3 2.213(9) .
Mn1 N4 2.362(8) .
N1 C1 1.488(14) .
N1 H1A 0.9048 .
N1 H1D 0.9023 .
N2 C3 1.475(13) .
N2 H2A 0.8973 .
N2 H2D 0.9150 .
N3 C5 1.478(14) .
N3 H3A 0.9095 .
N3 H3D 0.9020 .
N4 C4 1.473(12) .
N4 C2 1.493(11) .
N4 C6 1.502(12) .
C1 C2 1.478(15) .
C1 H1B 0.9700 .
C1 H1C 0.9700 .
C2 H2B 0.9700 .
C2 H2C 0.9700 .
C3 C4 1.499(15) .
C3 H3B 0.9700 .
C3 H3C 0.9700 .
C4 H4A 0.9700 .
C4 H4B 0.9700 .
C5 C6 1.505(14) .
C5 H5A 0.9700 .
C5 H5B 0.9700 .
C6 H6A 0.9700 .
C6 H6B 0.9700 .

loop_
_geom_hbond_atom_site_label_D
_geom_hbond_atom_site_label_H
_geom_hbond_atom_site_label_A
_geom_hbond_distance_DH
_geom_hbond_distance_HA
_geom_hbond_distance_DA
_geom_hbond_angle_DHA
_geom_hbond_site_symmetry_A
N1 H1D Se5 0.90 2.89 3.736(9) 156.2 2_666
N2 H2A Se2 0.90 2.88 3.651(9) 145.5 2_666
N2 H2D Se1 0.92 2.87 3.455(9) 122.7 .
N2 H2D Se3 0.92 2.79 3.618(9) 151.9 2_656
N3 H3A Se4 0.91 2.78 3.614(8) 153.0 2_556
N3 H3D Se5 0.90 2.81 3.634(8) 151.8 2_566
C1 H1B Se3 0.97 2.97 3.689(10) 132.3 2_666
C2 H2B Se5 0.97 2.93 3.878(12) 166.8 1_556
C3 H3C Se4 0.97 2.87 3.599(10) 132.8 2_656

loop_
_geom_torsion_atom_site_label_1
_geom_torsion_atom_site_label_2
_geom_torsion_atom_site_label_3
_geom_torsion_atom_site_label_4
_geom_torsion
_geom_torsion_site_symmetry_1
_geom_torsion_site_symmetry_4
Se4 Sb2 Se1 Sb1 -20.21(5) 2_556 .
Se3 Sb2 Se1 Sb1 -118.12(4) 2_656 .
Se4 Sb2 Se1 Hg1 -102.62(4) 2_556 .
Se3 Sb2 Se1 Hg1 159.47(3) 2_656 .
Se5 Sb1 Se1 Sb2 -119.15(4) . .
Se2 Sb1 Se1 Sb2 142.02(4) . .
Se5 Sb1 Se1 Hg1 -23.46(4) . .
Se2 Sb1 Se1 Hg1 -122.29(4) . .
Se3 Hg1 Se1 Sb2 -107.59(4) . .
Se4 Hg1 Se1 Sb2 15.67(4) . .
Se5 Hg1 Se1 Sb2 124.15(4) . .
Se3 Hg1 Se1 Sb1 150.10(3) . .
Se4 Hg1 Se1 Sb1 -86.64(3) . .
Se5 Hg1 Se1 Sb1 21.84(3) . .
Se5 Sb1 Se2 Mn1 -154.76(5) . .
Se1 Sb1 Se2 Mn1 -61.89(5) . .
Se4 Hg1 Se3 Sb2 -115.44(4) . 2_656
Se5 Hg1 Se3 Sb2 103.58(5) . 2_656
Se1 Hg1 Se3 Sb2 4.53(4) . 2_656
Se3 Hg1 Se4 Sb2 -173.50(4) . 2_556
Se5 Hg1 Se4 Sb2 -25.19(6) . 2_556
Se1 Hg1 Se4 Sb2 70.41(5) . 2_556
Se2 Sb1 Se5 Hg1 113.19(3) . .
Se1 Sb1 Se5 Hg1 24.00(4) . .
Se3 Hg1 Se5 Sb1 -129.76(4) . .
Se4 Hg1 Se5 Sb1 87.02(4) . .
Se1 Hg1 Se5 Sb1 -23.81(4) . .
Sb1 Se2 Mn1 N2 76.8(3) . .
Sb1 Se2 Mn1 N1 -159.7(3) . .
Sb1 Se2 Mn1 N3 -38.5(2) . .
Sb1 Se2 Mn1 N4 -103.7(10) . .
N2 Mn1 N1 C1 -86.8(8) . .
N3 Mn1 N1 C1 47.6(8) . .
N4 Mn1 N1 C1 -18.5(7) . .
Se2 Mn1 N1 C1 152.3(7) . .
N1 Mn1 N2 C3 45.2(8) . .
N3 Mn1 N2 C3 -93.5(7) . .
N4 Mn1 N2 C3 -22.6(7) . .
Se2 Mn1 N2 C3 157.4(6) . .
N2 Mn1 N3 C5 56.2(7) . .
N1 Mn1 N3 C5 -81.4(7) . .
N4 Mn1 N3 C5 -15.3(6) . .
Se2 Mn1 N3 C5 174.8(6) . .
N2 Mn1 N4 C4 -7.1(6) . .
N1 Mn1 N4 C4 -129.0(6) . .
N3 Mn1 N4 C4 106.1(6) . .
Se2 Mn1 N4 C4 173.3(8) . .
N2 Mn1 N4 C2 112.4(6) . .
N1 Mn1 N4 C2 -9.5(6) . .
N3 Mn1 N4 C2 -134.3(6) . .
Se2 Mn1 N4 C2 -67.1(13) . .
N2 Mn1 N4 C6 -125.6(6) . .
N1 Mn1 N4 C6 112.5(6) . .
N3 Mn1 N4 C6 -12.3(6) . .
Se2 Mn1 N4 C6 54.8(13) . .
Mn1 N1 C1 C2 45.0(11) . .
N1 C1 C2 N4 -54.9(12) . .
C4 N4 C2 C1 153.1(9) . .
C6 N4 C2 C1 -82.5(11) . .
Mn1 N4 C2 C1 36.6(10) . .
Mn1 N2 C3 C4 50.6(10) . .
C2 N4 C4 C3 -81.5(10) . .
C6 N4 C4 C3 152.7(8) . .
Mn1 N4 C4 C3 35.3(9) . .
N2 C3 C4 N4 -58.6(11) . .
Mn1 N3 C5 C6 41.9(10) . .
C4 N4 C6 C5 -78.8(11) . .
C2 N4 C6 C5 156.1(9) . .
Mn1 N4 C6 C5 37.6(9) . .
N3 C5 C6 N4 -53.6(11) . .
